data_7132544
loop_
_publ_author_name
'Wu, Meng-Xiang'
'Hong, Qiong-Yan'
'Li, Minghui'
'Jiang, Wei-Ling'
'Huang, Bin'
'Lu, Shuai'
'Wang, Heng'
'Yang, Hai-Bo'
'Zhao, Xiao-Li'
'Shi, Xueliang'

_publ_section_title
;
 Self-assembly of conformation-adaptive dihydrophenazine-based
 coordination cages.
;
_journal_issue 9
_journal_name_full 'Chemical communications (Cambridge, England)'
_journal_page_first 1184
_journal_page_last 1187
_journal_paper_doi 10.1039/d3cc04864k
_journal_volume 60
_journal_year 2024
_chemical_absolute_configuration unk
_chemical_formula_moiety '1.5(C H2 Cl2), C28 H21 N4'
_chemical_formula_sum 'C29.5 H24 Cl3 N4'
_chemical_formula_weight 540.88
_space_group_crystal_system monoclinic
_space_group_IT_number 5
_space_group_name_Hall 'C 2y'
_space_group_name_H-M_alt 'C 1 2 1'
_atom_sites_solution_hydrogens geom
_atom_sites_solution_primary dual
_audit_creation_date 2023-08-31
_audit_creation_method
;
Olex2 1.5
(compiled 2023.08.24 svn.re1ec1418 for OlexSys, GUI svn.r6817)
;
_audit_update_record
;
2023-09-29 deposited with the CCDC.	2023-12-12 downloaded from the CCDC.
;
_cell_angle_alpha 90
_cell_angle_beta 98.307(13)
_cell_angle_gamma 90
_cell_formula_units_Z 4
_cell_length_a 26.380(4)
_cell_length_b 7.7267(9)
_cell_length_c 12.8140(17)
_cell_measurement_reflns_used 1786
_cell_measurement_temperature 173.00(10)
_cell_measurement_theta_max 52.9530
_cell_measurement_theta_min 4.4920
_cell_volume 2584.5(6)
_computing_cell_refinement 'CrysAlisPro 1.171.39.28b (Rigaku OD, 2015)'
_computing_data_collection 'CrysAlisPro 1.171.39.28b (Rigaku OD, 2015)'
_computing_data_reduction 'CrysAlisPro 1.171.39.28b (Rigaku OD, 2015)'
_computing_molecular_graphics 'Olex2 1.5 (Dolomanov et al., 2009)'
_computing_publication_material 'Olex2 1.5 (Dolomanov et al., 2009)'
_computing_structure_refinement 'SHELXL 2018/3 (Sheldrick, 2015)'
_computing_structure_solution 'SHELXT 2018/2 (Sheldrick, 2018)'
_diffrn_ambient_environment N~2~
_diffrn_ambient_temperature 173.00(10)
_diffrn_detector 'CCD plate'
_diffrn_measured_fraction_theta_full 0.998
_diffrn_measured_fraction_theta_max 0.998
_diffrn_measurement_details
;
List of Runs (angles in degrees, time in seconds):

  # Type    Start    End  Width  t~exp~   \w     \q     \k     \f   Frames
#--------------------------------------------------------------------------
  1  \w    -18.00  89.00   1.00    3.00    --    0.00  37.00-150.00  107
  2  \w    -89.00  16.00   1.00    3.00    --    0.00 -37.00-120.00  105
  3  \w    -23.00   2.00   1.00    3.00    --    0.00 -37.00 150.00   25
  4  \w    -88.00 -32.00   1.00    3.00    --    0.00 -57.00 -30.00   56
  5  \w    -10.00  23.00   1.00    3.00    --    0.00 -57.00  90.00   33
  6  \w      7.00  32.00   1.00    3.00    --   95.80 -82.00  30.00   25
  7  \w      7.00 113.00   1.00    3.00    --   95.80 -82.00 -30.00  106
  8  \w     51.00  88.00   1.00    3.00    --   95.80 -77.00 -90.00   37
  9  \w     64.00 127.00   1.00    3.00    --   95.80 -82.00 120.00   63
 10  \w     14.00 122.00   1.00    3.00    --   95.80 -15.00 120.00  108
 11  \w     76.00 159.00   1.00    3.00    --   95.80  30.00 -60.00   83
 12  \w     45.00 120.00   1.00    3.00    --   95.80 -61.00  90.00   75
 13  \w     75.00 128.00   1.00    3.00    --   95.80 -82.00-180.00   53
 14  \w     70.00 125.00   1.00    3.00    --   95.80 -82.00  30.00   55
 15  \w     73.00 115.00   1.00    3.00    --   95.80 -30.00   0.00   42
 16  \w     42.00  67.00   1.00    3.00    --   95.80 -45.00-180.00   25
 17  \w      7.00 120.00   1.00    3.00    --   95.80 -61.00 -30.00  113
 18  \w     21.00 123.00   1.00    3.00    --   95.80 -15.00 -30.00  102
 19  \w     13.00  38.00   1.00    3.00    --   95.80 -77.00 -90.00   25
 20  \w     60.00 101.00   1.00    3.00    --   95.80 -82.00-120.00   41
 21  \w     74.00  99.00   1.00    3.00    --   95.80 -82.00   0.00   25
 22  \w     16.00  79.00   1.00    3.00    --   95.80 -30.00  90.00   63
;
_diffrn_measurement_device 'four-circle diffractometer'
_diffrn_measurement_device_type 'XtaLAB AFC12 (RINC): Kappa dual home/near'
_diffrn_measurement_method '\w scans'
_diffrn_orient_matrix_type 'CrysAlisPro convention (1999,Acta A55,543-557)'
_diffrn_orient_matrix_UB_11 0.0490364000
_diffrn_orient_matrix_UB_12 -0.0268618000
_diffrn_orient_matrix_UB_13 0.0794323000
_diffrn_orient_matrix_UB_21 0.0300808000
_diffrn_orient_matrix_UB_22 -0.0408850000
_diffrn_orient_matrix_UB_23 -0.0914841000
_diffrn_orient_matrix_UB_31 0.0131416000
_diffrn_orient_matrix_UB_32 0.1933698000
_diffrn_orient_matrix_UB_33 -0.0085890000
_diffrn_radiation_monochromator graphite
_diffrn_radiation_probe x-ray
_diffrn_radiation_type 'Cu K\a'
_diffrn_radiation_wavelength 1.54184
_diffrn_reflns_av_R_equivalents 0.1695
_diffrn_reflns_av_unetI/netI 0.1938
_diffrn_reflns_Laue_measured_fraction_full 0.998
_diffrn_reflns_Laue_measured_fraction_max 0.998
_diffrn_reflns_limit_h_max 31
_diffrn_reflns_limit_h_min -31
_diffrn_reflns_limit_k_max 9
_diffrn_reflns_limit_k_min -7
_diffrn_reflns_limit_l_max 15
_diffrn_reflns_limit_l_min -15
_diffrn_reflns_number 12548
_diffrn_reflns_point_group_measured_fraction_full 0.797
_diffrn_reflns_point_group_measured_fraction_max 0.797
_diffrn_reflns_theta_full 67.066
_diffrn_reflns_theta_max 67.066
_diffrn_reflns_theta_min 4.497
_diffrn_source 'fine-focus sealed X-ray tube'
_diffrn_source_type 'Enhance (Cu) X-ray Source'
_exptl_absorpt_coefficient_mu 3.417
_exptl_absorpt_correction_T_max 1.00000
_exptl_absorpt_correction_T_min 0.68323
_exptl_absorpt_correction_type multi-scan
_exptl_absorpt_process_details
;
CrysAlisPro 1.171.39.28b (Rigaku Oxford Diffraction, 2015)
Empirical absorption correction using spherical harmonics,
 implemented in SCALE3 ABSPACK scaling algorithm.
;
_exptl_crystal_colour 'clear light yellow'
_exptl_crystal_colour_lustre clear
_exptl_crystal_colour_modifier light
_exptl_crystal_colour_primary yellow
_exptl_crystal_density_diffrn 1.390
_exptl_crystal_description plate
_exptl_crystal_F_000 1120
_exptl_crystal_size_max 0.32
_exptl_crystal_size_mid 0.26
_exptl_crystal_size_min 0.02
_refine_diff_density_max 0.371
_refine_diff_density_min -0.495
_refine_diff_density_rms 0.075
_refine_ls_abs_structure_details
;
 Flack x determined using 319 quotients [(I+)-(I-)]/[(I+)+(I-)]
 (Parsons, Flack and Wagner, Acta Cryst. B69 (2013) 249-259).
;
_refine_ls_abs_structure_Flack 0.00(4)
_refine_ls_extinction_method none
_refine_ls_goodness_of_fit_ref 1.153
_refine_ls_hydrogen_treatment constr
_refine_ls_matrix_type full
_refine_ls_number_parameters 343
_refine_ls_number_reflns 3675
_refine_ls_number_restraints 18
_refine_ls_restrained_S_all 1.154
_refine_ls_R_factor_all 0.1625
_refine_ls_R_factor_gt 0.0958
_refine_ls_shift/su_max 0.000
_refine_ls_shift/su_mean 0.000
_refine_ls_structure_factor_coef Fsqd
_refine_ls_weighting_details 'w=1/[\s^2^(Fo^2^)+(0.1601P)^2^] where P=(Fo^2^+2Fc^2^)/3'
_refine_ls_weighting_scheme calc
_refine_ls_wR_factor_gt 0.2678
_refine_ls_wR_factor_ref 0.3543
_reflns_Friedel_coverage 0.476
_reflns_Friedel_fraction_full 0.559
_reflns_Friedel_fraction_max 0.559
_reflns_number_gt 2112
_reflns_number_total 3675
_reflns_threshold_expression 'I > 2\s(I)'
_cod_data_source_file d3cc04864k2.cif
_cod_data_source_block exp_3500
_cod_depositor_comments 'Adding full bibliography for 7132542--7132545.cif.'
_cod_original_formula_sum 'C29.50 H24 Cl3 N4'
_cod_database_code 7132544
_shelx_shelxl_version_number 2018/3
_shelx_space_group_comment
;
The symmetry employed for this shelxl refinement is uniquely defined
by the following loop, which should always be used as a source of
symmetry information in preference to the above space-group names.
They are only intended as comments.
;
_shelx_estimated_absorpt_t_max 0.935
_shelx_estimated_absorpt_t_min 0.408
_olex2_refinement_description
;
1. Fixed Uiso
 At 1.2 times of:
  All C(H) groups, All C(H,H) groups, All N(H) groups
2. Restrained distances
 Cl4-C30
 1.7 with sigma of 0.01
 Cl3-C30
 1.7 with sigma of 0.01
3. Rigid bond restraints
 Cl3, Cl4, C30
 with sigma for 1-2 distances of 0.01 and sigma for 1-3 distances of 0.02
4. Uiso/Uaniso restraints and constraints
Cl3 \\sim Cl4 \\sim C30: within 2A with sigma of 0.01 and sigma for terminal
atoms of 0.02 within 2A
5. Others
 Fixed Sof: Cl3(0.5) Cl4(0.5) C30(0.5) H30A(0.5) H30B(0.5)
6.a Secondary CH2 refined with riding coordinates:
 C29(H29A,H29B), C30(H30A,H30B)
6.b Aromatic/amide H refined with riding coordinates:
 N4(H4), C1(H1), C3(H3), C4(H4A), C5(H5), C6(H6), C8(H8), C9(H9), C10(H10),
 C13(H13), C14(H14), C15(H15), C16(H16), C18(H18), C19(H19), C20(H20), C21(H21),
  C24(H24), C25(H25), C27(H27), C28(H28)
;
_olex2_submission_special_instructions 'No special instructions were received'
_oxdiff_exptl_absorpt_empirical_details
;
Empirical correction (ABSPACK) includes:
- Absorption correction using spherical harmonics
- Frame scaling
;
_oxdiff_exptl_absorpt_empirical_full_max 3.201
_oxdiff_exptl_absorpt_empirical_full_min 0.269

loop_
_space_group_symop_operation_xyz
'x, y, z'
'-x, y, -z'
'x+1/2, y+1/2, z'
'-x+1/2, y+1/2, -z'

loop_
_atom_site_label
_atom_site_type_symbol
_atom_site_fract_x
_atom_site_fract_y
_atom_site_fract_z
_atom_site_U_iso_or_equiv
_atom_site_adp_type
_atom_site_occupancy
_atom_site_site_symmetry_order
_atom_site_calc_flag
_atom_site_refinement_flags_posn
_atom_site_refinement_flags_adp
_atom_site_refinement_flags_occupancy
_atom_site_disorder_assembly
_atom_site_disorder_group
Cl1 Cl 0.7248(3) 0.7551(13) 0.3951(4) 0.189(4) Uani 1 1 d . . . . .
Cl2 Cl 0.6667(3) 0.8509(8) 0.5616(6) 0.177(4) Uani 1 1 d . . . . .
C29 C 0.7065(7) 0.696(2) 0.5144(12) 0.084(5) Uani 1 1 d . . . . .
H29A H 0.737427 0.679326 0.567122 0.101 Uiso 1 1 calc R U . . .
H29B H 0.688079 0.583740 0.505831 0.101 Uiso 1 1 calc R U . . .
Cl3 Cl 0.5002(12) 0.248(4) 0.0984(18) 0.097(8) Uani 0.5 1 d D U P A -1
Cl4 Cl 0.4950(8) 0.245(3) -0.1263(17) 0.060(3) Uani 0.5 1 d D U P A -1
C30 C 0.499(3) 0.3690(19) -0.014(2) 0.060(6) Uani 0.5 1 d D U P A -1
H30A H 0.530102 0.440968 -0.008020 0.072 Uiso 0.5 1 calc R U P A -1
H30B H 0.468922 0.447862 -0.020360 0.072 Uiso 0.5 1 calc R U P A -1
N1 N 0.6358(4) 0.4099(13) 0.2277(7) 0.052(3) Uani 1 1 d . . . . .
N2 N 0.5649(4) 0.6560(14) 0.2736(8) 0.060(3) Uani 1 1 d . . . . .
N3 N 0.4389(6) 0.845(2) 0.2925(10) 0.095(5) Uani 1 1 d . . . . .
N4 N 0.8668(5) -0.2117(18) 0.2160(9) 0.085(4) Uani 1 1 d . . . . .
H4 H 0.897223 -0.200256 0.253722 0.102 Uiso 1 1 calc R U . . .
C1 C 0.8308(5) -0.0928(19) 0.2219(10) 0.064(4) Uani 1 1 d . . . . .
H1 H 0.838741 0.005021 0.266160 0.077 Uiso 1 1 calc R U . . .
C2 C 0.7819(5) -0.1078(15) 0.1650(8) 0.047(3) Uani 1 1 d . . . . .
C3 C 0.7719(5) -0.2495(16) 0.0992(9) 0.055(3) Uani 1 1 d . . . . .
H3 H 0.739299 -0.262944 0.057508 0.066 Uiso 1 1 calc R U . . .
C4 C 0.8101(7) -0.3718(16) 0.0948(11) 0.069(4) Uani 1 1 d . . . . .
H4A H 0.803632 -0.471364 0.051468 0.083 Uiso 1 1 calc R U . . .
C5 C 0.8566(8) -0.348(2) 0.1527(11) 0.087(6) Uani 1 1 d . . . . .
H5 H 0.882798 -0.431181 0.148225 0.104 Uiso 1 1 calc R U . . .
C6 C 0.4756(6) 0.734(2) 0.2729(10) 0.073(4) Uani 1 1 d . . . . .
H6 H 0.466039 0.624737 0.242493 0.088 Uiso 1 1 calc R U . . .
C7 C 0.5259(7) 0.7746(18) 0.2952(9) 0.066(4) Uani 1 1 d . . . . .
C8 C 0.5406(7) 0.9354(19) 0.3426(10) 0.068(4) Uani 1 1 d . . . . .
H8 H 0.575856 0.963550 0.361138 0.081 Uiso 1 1 calc R U . . .
C9 C 0.5042(9) 1.048(2) 0.3611(12) 0.090(6) Uani 1 1 d . . . . .
H9 H 0.512867 1.158114 0.390893 0.108 Uiso 1 1 calc R U . . .
C10 C 0.4547(11) 0.998(3) 0.3360(13) 0.108(8) Uani 1 1 d . . . . .
H10 H 0.429053 1.077901 0.350097 0.129 Uiso 1 1 calc R U . . .
C11 C 0.5834(5) 0.5328(15) 0.3514(9) 0.045(3) Uani 1 1 d . . . . .
C12 C 0.6190(5) 0.4099(14) 0.3291(9) 0.047(3) Uani 1 1 d . . . . .
C13 C 0.6392(5) 0.2928(15) 0.4076(9) 0.050(3) Uani 1 1 d . . . . .
H13 H 0.663493 0.209120 0.392651 0.060 Uiso 1 1 calc R U . . .
C14 C 0.6245(5) 0.2971(16) 0.5042(11) 0.060(4) Uani 1 1 d . . . . .
H14 H 0.638870 0.217524 0.556801 0.072 Uiso 1 1 calc R U . . .
C15 C 0.5892(6) 0.4151(17) 0.5267(10) 0.061(4) Uani 1 1 d . . . . .
H15 H 0.578612 0.416850 0.594519 0.074 Uiso 1 1 calc R U . . .
C16 C 0.5683(5) 0.5351(17) 0.4484(9) 0.052(3) Uani 1 1 d . . . . .
H16 H 0.543628 0.617304 0.463728 0.063 Uiso 1 1 calc R U . . .
C17 C 0.5820(5) 0.6595(15) 0.1752(9) 0.043(3) Uani 1 1 d . . . . .
C18 C 0.5642(5) 0.7818(15) 0.0976(9) 0.051(3) Uani 1 1 d . . . . .
H18 H 0.540173 0.866446 0.112707 0.061 Uiso 1 1 calc R U . . .
C19 C 0.5804(5) 0.7830(15) 0.0012(10) 0.054(3) Uani 1 1 d . . . . .
H19 H 0.567110 0.866283 -0.050153 0.065 Uiso 1 1 calc R U . . .
C20 C 0.6160(5) 0.6631(18) -0.0218(10) 0.060(4) Uani 1 1 d . . . . .
H20 H 0.628229 0.664643 -0.088058 0.073 Uiso 1 1 calc R U . . .
C21 C 0.6340(5) 0.5379(16) 0.0554(9) 0.050(3) Uani 1 1 d . . . . .
H21 H 0.657804 0.452709 0.039784 0.061 Uiso 1 1 calc R U . . .
C22 C 0.6179(4) 0.5373(13) 0.1517(9) 0.043(3) Uani 1 1 d . . . . .
C23 C 0.6717(5) 0.2828(14) 0.2066(10) 0.049(3) Uani 1 1 d . . . . .
C24 C 0.7230(5) 0.3283(16) 0.2130(9) 0.053(3) Uani 1 1 d . . . . .
H24 H 0.733613 0.444367 0.227606 0.064 Uiso 1 1 calc R U . . .
C25 C 0.7589(5) 0.2010(16) 0.1975(9) 0.053(3) Uani 1 1 d . . . . .
H25 H 0.794027 0.231783 0.201973 0.063 Uiso 1 1 calc R U . . .
C26 C 0.7447(5) 0.0347(16) 0.1764(8) 0.047(3) Uani 1 1 d . . . . .
C27 C 0.6926(5) -0.0104(15) 0.1689(9) 0.052(3) Uani 1 1 d . . . . .
H27 H 0.681872 -0.126653 0.155437 0.063 Uiso 1 1 calc R U . . .
C28 C 0.6571(5) 0.1177(16) 0.1815(10) 0.054(3) Uani 1 1 d . . . . .
H28 H 0.621665 0.089120 0.172267 0.065 Uiso 1 1 calc R U . . .

loop_
_atom_site_aniso_label
_atom_site_aniso_U_11
_atom_site_aniso_U_22
_atom_site_aniso_U_33
_atom_site_aniso_U_23
_atom_site_aniso_U_13
_atom_site_aniso_U_12
Cl1 0.262(9) 0.231(8) 0.076(3) 0.005(4) 0.026(4) -0.146(8)
Cl2 0.175(6) 0.115(4) 0.208(7) -0.066(4) -0.088(5) 0.090(5)
C29 0.101(13) 0.069(10) 0.076(10) 0.012(8) -0.009(9) -0.020(10)
Cl3 0.143(13) 0.087(8) 0.056(12) 0.023(8) -0.005(8) 0.003(8)
Cl4 0.077(7) 0.057(5) 0.048(9) -0.020(6) 0.010(6) -0.009(5)
C30 0.102(13) 0.048(9) 0.026(14) 0.005(8) -0.009(16) 0.020(15)
N1 0.061(7) 0.051(6) 0.043(5) 0.005(4) 0.005(5) 0.006(5)
N2 0.079(8) 0.055(6) 0.050(6) 0.009(5) 0.022(6) 0.031(6)
N3 0.098(11) 0.127(13) 0.060(8) 0.005(8) 0.012(7) 0.048(11)
N4 0.088(9) 0.104(10) 0.055(7) -0.022(7) -0.017(6) 0.058(8)
C1 0.075(10) 0.067(8) 0.047(7) -0.001(6) -0.002(7) 0.034(8)
C2 0.058(8) 0.051(7) 0.035(6) 0.015(5) 0.017(5) 0.017(6)
C3 0.070(9) 0.043(6) 0.053(7) 0.006(5) 0.010(6) 0.014(7)
C4 0.116(13) 0.037(6) 0.055(8) 0.001(6) 0.019(8) 0.019(8)
C5 0.122(15) 0.085(11) 0.048(8) -0.004(8) -0.007(9) 0.063(11)
C6 0.079(11) 0.091(11) 0.046(7) 0.004(7) -0.003(7) 0.027(10)
C7 0.107(13) 0.059(8) 0.030(6) 0.012(6) -0.001(7) 0.046(9)
C8 0.092(11) 0.058(8) 0.055(8) 0.021(6) 0.016(8) 0.019(8)
C9 0.143(19) 0.063(9) 0.059(10) 0.005(7) -0.007(11) 0.042(12)
C10 0.17(2) 0.101(15) 0.049(9) -0.002(9) 0.020(12) 0.092(16)
C11 0.055(7) 0.034(5) 0.045(6) 0.001(5) 0.006(6) 0.008(5)
C12 0.056(8) 0.034(5) 0.047(7) 0.000(5) -0.004(6) -0.003(5)
C13 0.059(8) 0.044(6) 0.049(7) 0.005(5) 0.011(6) 0.001(6)
C14 0.062(9) 0.050(7) 0.064(8) 0.008(6) -0.003(7) 0.011(7)
C15 0.084(11) 0.050(7) 0.051(7) -0.001(6) 0.011(7) 0.003(7)
C16 0.057(8) 0.061(7) 0.040(6) 0.001(6) 0.007(6) 0.018(7)
C17 0.041(7) 0.046(6) 0.042(6) 0.003(5) 0.008(5) 0.002(5)
C18 0.058(8) 0.043(6) 0.048(7) 0.003(5) -0.006(6) 0.000(6)
C19 0.068(9) 0.042(6) 0.052(7) 0.014(5) 0.005(6) 0.012(6)
C20 0.073(10) 0.064(8) 0.052(7) 0.016(6) 0.036(7) 0.001(7)
C21 0.053(8) 0.051(7) 0.050(7) 0.012(6) 0.018(6) 0.011(6)
C22 0.050(7) 0.031(5) 0.047(6) 0.004(5) 0.001(5) -0.007(5)
C23 0.060(8) 0.033(5) 0.054(7) 0.011(5) 0.005(6) 0.006(6)
C24 0.065(9) 0.042(6) 0.050(7) 0.001(5) 0.003(6) -0.013(6)
C25 0.052(8) 0.053(7) 0.058(7) 0.008(6) 0.024(6) 0.012(6)
C26 0.054(8) 0.046(6) 0.036(6) 0.002(5) -0.008(5) 0.004(6)
C27 0.069(9) 0.035(6) 0.048(7) 0.010(5) -0.007(6) -0.012(6)
C28 0.052(8) 0.050(7) 0.063(8) 0.011(6) 0.017(6) 0.012(6)

loop_
_atom_type_symbol
_atom_type_description
_atom_type_scat_dispersion_real
_atom_type_scat_dispersion_imag
_atom_type_scat_source
C C 0.0181 0.0091 'International Tables Vol C Tables 4.2.6.8 and 6.1.1.4'
H H 0.0000 0.0000 'International Tables Vol C Tables 4.2.6.8 and 6.1.1.4'
Cl Cl 0.3639 0.7018 'International Tables Vol C Tables 4.2.6.8 and 6.1.1.4'
N N 0.0311 0.0180 'International Tables Vol C Tables 4.2.6.8 and 6.1.1.4'

loop_
_geom_angle_atom_site_label_1
_geom_angle_atom_site_label_2
_geom_angle_atom_site_label_3
_geom_angle
_geom_angle_site_symmetry_1
_geom_angle_site_symmetry_3
_geom_angle_publ_flag
Cl1 C29 Cl2 112.3(10) . . ?
Cl1 C29 H29A 109.1 . . ?
Cl1 C29 H29B 109.1 . . ?
Cl2 C29 H29A 109.1 . . ?
Cl2 C29 H29B 109.1 . . ?
H29A C29 H29B 107.9 . . ?
Cl3 C30 Cl4 112.9(10) . . ?
Cl3 C30 H30A 109.0 . . ?
Cl3 C30 H30B 109.0 . . ?
Cl4 C30 H30A 109.0 . . ?
Cl4 C30 H30B 109.0 . . ?
H30A C30 H30B 107.8 . . ?
C22 N1 C12 120.6(10) . . ?
C22 N1 C23 121.0(9) . . ?
C23 N1 C12 118.4(9) . . ?
C11 N2 C7 118.5(9) . . ?
C17 N2 C7 119.7(10) . . ?
C17 N2 C11 121.7(10) . . ?
C6 N3 C10 116.7(17) . . ?
C1 N4 H4 120.1 . . ?
C1 N4 C5 119.9(13) . . ?
C5 N4 H4 120.1 . . ?
N4 C1 H1 119.1 . . ?
N4 C1 C2 121.8(13) . . ?
C2 C1 H1 119.1 . . ?
C1 C2 C26 117.3(11) . . ?
C3 C2 C1 117.8(11) . . ?
C3 C2 C26 124.8(11) . . ?
C2 C3 H3 120.4 . . ?
C2 C3 C4 119.1(13) . . ?
C4 C3 H3 120.4 . . ?
C3 C4 H4A 120.2 . . ?
C5 C4 C3 119.6(14) . . ?
C5 C4 H4A 120.2 . . ?
N4 C5 C4 121.8(14) . . ?
N4 C5 H5 119.1 . . ?
C4 C5 H5 119.1 . . ?
N3 C6 H6 119.2 . . ?
N3 C6 C7 121.6(16) . . ?
C7 C6 H6 119.2 . . ?
C6 C7 N2 121.4(14) . . ?
C6 C7 C8 119.7(14) . . ?
C8 C7 N2 118.9(15) . . ?
C7 C8 H8 120.5 . . ?
C9 C8 C7 118.9(17) . . ?
C9 C8 H8 120.5 . . ?
C8 C9 H9 121.0 . . ?
C8 C9 C10 117.9(18) . . ?
C10 C9 H9 121.0 . . ?
N3 C10 C9 125.0(17) . . ?
N3 C10 H10 117.5 . . ?
C9 C10 H10 117.5 . . ?
C12 C11 N2 119.2(10) . . ?
C16 C11 N2 121.3(11) . . ?
C16 C11 C12 119.4(11) . . ?
C11 C12 N1 119.4(10) . . ?
C11 C12 C13 119.4(11) . . ?
C13 C12 N1 121.2(11) . . ?
C12 C13 H13 119.5 . . ?
C14 C13 C12 120.9(12) . . ?
C14 C13 H13 119.5 . . ?
C13 C14 H14 119.8 . . ?
C13 C14 C15 120.4(12) . . ?
C15 C14 H14 119.8 . . ?
C14 C15 H15 120.2 . . ?
C14 C15 C16 119.6(12) . . ?
C16 C15 H15 120.2 . . ?
C11 C16 C15 120.2(12) . . ?
C11 C16 H16 119.9 . . ?
C15 C16 H16 119.9 . . ?
N2 C17 C18 122.2(11) . . ?
N2 C17 C22 119.8(10) . . ?
C22 C17 C18 118.1(10) . . ?
C17 C18 H18 119.0 . . ?
C19 C18 C17 122.0(12) . . ?
C19 C18 H18 119.0 . . ?
C18 C19 H19 120.0 . . ?
C18 C19 C20 120.0(11) . . ?
C20 C19 H19 120.0 . . ?
C19 C20 H20 120.7 . . ?
C19 C20 C21 118.6(10) . . ?
C21 C20 H20 120.7 . . ?
C20 C21 H21 119.4 . . ?
C22 C21 C20 121.3(12) . . ?
C22 C21 H21 119.4 . . ?
C17 C22 N1 119.3(10) . . ?
C21 C22 N1 120.6(11) . . ?
C21 C22 C17 120.1(10) . . ?
C24 C23 N1 119.1(10) . . ?
C28 C23 N1 121.4(12) . . ?
C28 C23 C24 119.5(12) . . ?
C23 C24 H24 120.4 . . ?
C23 C24 C25 119.2(11) . . ?
C25 C24 H24 120.4 . . ?
C24 C25 H25 119.3 . . ?
C26 C25 C24 121.4(12) . . ?
C26 C25 H25 119.3 . . ?
C25 C26 C2 123.4(12) . . ?
C25 C26 C27 119.2(12) . . ?
C27 C26 C2 117.4(11) . . ?
C26 C27 H27 120.5 . . ?
C28 C27 C26 119.0(11) . . ?
C28 C27 H27 120.5 . . ?
C23 C28 C27 121.6(13) . . ?
C23 C28 H28 119.2 . . ?
C27 C28 H28 119.2 . . ?

loop_
_geom_bond_atom_site_label_1
_geom_bond_atom_site_label_2
_geom_bond_distance
_geom_bond_site_symmetry_2
_geom_bond_publ_flag
Cl1 C29 1.731(17) . ?
Cl2 C29 1.756(19) . ?
C29 H29A 0.9900 . ?
C29 H29B 0.9900 . ?
Cl3 C30 1.713(12) . ?
Cl4 C30 1.720(11) . ?
C30 H30A 0.9900 . ?
C30 H30B 0.9900 . ?
N1 C12 1.431(14) . ?
N1 C22 1.416(14) . ?
N1 C23 1.418(15) . ?
N2 C7 1.436(16) . ?
N2 C11 1.413(14) . ?
N2 C17 1.400(14) . ?
N3 C6 1.34(2) . ?
N3 C10 1.35(3) . ?
N4 H4 0.8800 . ?
N4 C1 1.331(17) . ?
N4 C5 1.33(2) . ?
C1 H1 0.9500 . ?
C1 C2 1.392(18) . ?
C2 C3 1.384(17) . ?
C2 C26 1.497(16) . ?
C3 H3 0.9500 . ?
C3 C4 1.389(18) . ?
C4 H4A 0.9500 . ?
C4 C5 1.35(2) . ?
C5 H5 0.9500 . ?
C6 H6 0.9500 . ?
C6 C7 1.35(2) . ?
C7 C8 1.41(2) . ?
C8 H8 0.9500 . ?
C8 C9 1.34(2) . ?
C9 H9 0.9500 . ?
C9 C10 1.35(3) . ?
C10 H10 0.9500 . ?
C11 C12 1.395(16) . ?
C11 C16 1.359(16) . ?
C12 C13 1.399(15) . ?
C13 H13 0.9500 . ?
C13 C14 1.350(17) . ?
C14 H14 0.9500 . ?
C14 C15 1.364(18) . ?
C15 H15 0.9500 . ?
C15 C16 1.418(17) . ?
C16 H16 0.9500 . ?
C17 C18 1.402(15) . ?
C17 C22 1.400(15) . ?
C18 H18 0.9500 . ?
C18 C19 1.364(17) . ?
C19 H19 0.9500 . ?
C19 C20 1.383(17) . ?
C20 H20 0.9500 . ?
C20 C21 1.416(17) . ?
C21 H21 0.9500 . ?
C21 C22 1.362(16) . ?
C23 C24 1.390(18) . ?
C23 C28 1.358(17) . ?
C24 H24 0.9500 . ?
C24 C25 1.399(17) . ?
C25 H25 0.9500 . ?
C25 C26 1.355(18) . ?
C26 C27 1.408(18) . ?
C27 H27 0.9500 . ?
C27 C28 1.388(18) . ?
C28 H28 0.9500 . ?

loop_
_geom_torsion_atom_site_label_1
_geom_torsion_atom_site_label_2
_geom_torsion_atom_site_label_3
_geom_torsion_atom_site_label_4
_geom_torsion
_geom_torsion_site_symmetry_1
_geom_torsion_site_symmetry_2
_geom_torsion_site_symmetry_3
_geom_torsion_site_symmetry_4
_geom_torsion_publ_flag
N1 C12 C13 C14 177.7(12) . . . . ?
N1 C23 C24 C25 176.7(10) . . . . ?
N1 C23 C28 C27 -174.8(11) . . . . ?
N2 C7 C8 C9 178.7(12) . . . . ?
N2 C11 C12 N1 -0.5(17) . . . . ?
N2 C11 C12 C13 177.1(11) . . . . ?
N2 C11 C16 C15 -177.1(11) . . . . ?
N2 C17 C18 C19 -178.9(12) . . . . ?
N2 C17 C22 N1 1.0(16) . . . . ?
N2 C17 C22 C21 178.8(12) . . . . ?
N3 C6 C7 N2 -179.7(12) . . . . ?
N3 C6 C7 C8 1(2) . . . . ?
N4 C1 C2 C3 -1.6(19) . . . . ?
N4 C1 C2 C26 -179.2(12) . . . . ?
C1 N4 C5 C4 -1(3) . . . . ?
C1 C2 C3 C4 1.7(17) . . . . ?
C1 C2 C26 C25 29.5(16) . . . . ?
C1 C2 C26 C27 -147.8(11) . . . . ?
C2 C3 C4 C5 -2(2) . . . . ?
C2 C26 C27 C28 178.5(10) . . . . ?
C3 C2 C26 C25 -147.9(12) . . . . ?
C3 C2 C26 C27 34.8(16) . . . . ?
C3 C4 C5 N4 1(2) . . . . ?
C5 N4 C1 C2 1(2) . . . . ?
C6 N3 C10 C9 0(3) . . . . ?
C6 C7 C8 C9 -2.3(19) . . . . ?
C7 N2 C11 C12 176.0(13) . . . . ?
C7 N2 C11 C16 -5.9(19) . . . . ?
C7 N2 C17 C18 3.4(19) . . . . ?
C7 N2 C17 C22 -176.2(12) . . . . ?
C7 C8 C9 C10 2(2) . . . . ?
C8 C9 C10 N3 -1(3) . . . . ?
C10 N3 C6 C7 0(2) . . . . ?
C11 N2 C7 C6 -88.0(15) . . . . ?
C11 N2 C7 C8 91.0(15) . . . . ?
C11 N2 C17 C18 -179.6(11) . . . . ?
C11 N2 C17 C22 0.8(18) . . . . ?
C11 C12 C13 C14 0.2(18) . . . . ?
C12 N1 C22 C17 -2.5(16) . . . . ?
C12 N1 C22 C21 179.7(11) . . . . ?
C12 N1 C23 C24 -100.6(13) . . . . ?
C12 N1 C23 C28 78.6(15) . . . . ?
C12 C11 C16 C15 1.0(19) . . . . ?
C12 C13 C14 C15 0.7(19) . . . . ?
C13 C14 C15 C16 -1(2) . . . . ?
C14 C15 C16 C11 0(2) . . . . ?
C16 C11 C12 N1 -178.7(12) . . . . ?
C16 C11 C12 C13 -1.0(18) . . . . ?
C17 N2 C7 C6 89.1(16) . . . . ?
C17 N2 C7 C8 -92.0(14) . . . . ?
C17 N2 C11 C12 -1.0(18) . . . . ?
C17 N2 C11 C16 177.1(12) . . . . ?
C17 C18 C19 C20 -1.2(19) . . . . ?
C18 C17 C22 N1 -178.7(10) . . . . ?
C18 C17 C22 C21 -0.9(17) . . . . ?
C18 C19 C20 C21 1.6(19) . . . . ?
C19 C20 C21 C22 -2(2) . . . . ?
C20 C21 C22 N1 179.2(11) . . . . ?
C20 C21 C22 C17 1.5(19) . . . . ?
C22 N1 C12 C11 2.3(17) . . . . ?
C22 N1 C12 C13 -175.3(10) . . . . ?
C22 N1 C23 C24 77.6(15) . . . . ?
C22 N1 C23 C28 -103.2(14) . . . . ?
C22 C17 C18 C19 0.8(18) . . . . ?
C23 N1 C12 C11 -179.5(11) . . . . ?
C23 N1 C12 C13 2.9(17) . . . . ?
C23 N1 C22 C17 179.3(11) . . . . ?
C23 N1 C22 C21 1.6(17) . . . . ?
C23 C24 C25 C26 0.1(18) . . . . ?
C24 C23 C28 C27 4.4(19) . . . . ?
C24 C25 C26 C2 -176.6(10) . . . . ?
C24 C25 C26 C27 0.6(18) . . . . ?
C25 C26 C27 C28 1.2(17) . . . . ?
C26 C2 C3 C4 179.1(11) . . . . ?
C26 C27 C28 C23 -3.7(19) . . . . ?
C28 C23 C24 C25 -2.6(18) . . . . ?
